data_9000381
loop_
_publ_author_name
'Dal Negro, A.'
'Kumbasar, I.'
'Ungaretti, L.'

_publ_section_title
;
 The crystal structure of teruggite
;
_journal_name_full 'American Mineralogist'
_journal_page_first 1034
_journal_page_last 1043
_journal_volume 58
_journal_year 1973
_chemical_formula_sum 'As2 B12 Ca4 H40 Mg O48'
_chemical_name_mineral Teruggite
_space_group_IT_number 14
_symmetry_space_group_name_Hall '-P 2yab'
_symmetry_space_group_name_H-M 'P 1 21/a 1'
_cell_angle_alpha 90
_cell_angle_beta 99.33
_cell_angle_gamma 90
_cell_formula_units_Z 2
_cell_length_a 15.675
_cell_length_b 19.920
_cell_length_c 6.255
_cell_volume 1927.261
_database_code_amcsd 0000390
_exptl_crystal_density_diffrn 2.193
_cod_original_formula_sum 'Mg As2 Ca4 B12 O48 H40'
_cod_database_code 9000381

loop_
_space_group_symop_operation_xyz
x,y,z
1/2+x,1/2-y,z
1/2-x,1/2+y,-z
-x,-y,-z

loop_
_atom_site_label
_atom_site_fract_x
_atom_site_fract_y
_atom_site_fract_z
_atom_site_U_iso_or_equiv
_atom_site_type_symbol
_atom_site_attached_hydrogens
Mg 0.00000 0.00000 0.00000 0.01976 Mg 0
As 0.74892 0.04890 0.49105 0.01140 As 0
Ca1 0.73006 0.21207 0.21647 0.01444 Ca 0
Ca2 0.94886 0.45050 0.71508 0.01089 Ca 0
B1 0.29560 0.11610 0.01640 0.01343 B 0
B2 0.45020 0.27780 0.43840 0.01469 B 0
B3 0.44420 0.07980 0.17570 0.01089 B 0
B4 0.36410 0.17290 0.35410 0.01001 B 0
B5 0.53420 0.17220 0.42240 0.00975 B 0
B6 0.60670 0.09810 0.17740 0.01178 B 0
O1 0.29380 0.16310 0.17420 0.01646 O 0
O2 0.36990 0.08100 -0.00140 0.01153 O 0
O3 0.37200 0.24580 0.38590 0.01621 O 0
O4 0.44750 0.14740 0.29050 0.01013 O 0
O5 0.52200 0.06970 0.08490 0.01203 O 0
O6 0.52580 0.24500 0.45250 0.01343 O 0
O7 0.60070 0.15900 0.30140 0.01368 O 0
O8 0.64970 0.04120 0.32390 0.01507 O 0
O9 0.72960 0.02960 0.73760 0.01773 O 0
O10 0.81600 -0.00620 0.40110 0.02077 O 0
O11 0.78620 0.12760 0.47550 0.02216 O 0
O-H12 0.22170 0.10680 -0.12860 0.02115 O 1
O-H13 0.35080 0.13710 0.54720 0.01684 O 1
O-H14 0.43230 0.02540 0.32710 0.01254 O 1
O-H15 0.45070 0.34630 0.47720 0.02140 O 1
O-H16 0.53960 0.13650 0.62990 0.01697 O 1
O-H17 0.65990 0.11640 0.01770 0.01469 O 1
Wat18 0.80200 0.19990 -0.09820 0.04205 O 2
Wat19 0.69950 0.27760 0.52240 0.04217 O 2
Wat20 0.62950 0.27560 -0.02160 0.04863 O 2
Wat21 0.54770 0.45510 0.29340 0.03572 O 2
Wat22 0.53070 0.41160 -0.15060 0.04243 O 2
Wat23 0.37900 0.46530 0.03280 0.02761 O 2
Wat24 0.45730 0.23320 -0.09260 0.02951 O 2

loop_
_cod_changelog_entry_id
_cod_changelog_entry_author
_cod_changelog_entry_date
_cod_changelog_entry_text
1
;cod-tools version 3.8.0
Id: cif_guess_AMCSD_atom_types 9574 2023-05-10 09:00:05Z saulius
;
2023-05-10T18:46:13+03:00
;Derived atom types and hydrogen counts
from atom names that follow the AMCSD naming convention
(Wat == water, O-H == hydroxyl).
;

loop_
_cod_related_entry_id
_cod_related_entry_database
_cod_related_entry_code
1 AMCSD 0000390
